data_2200733
loop_
_publ_author_name
'Gilardi, Richard D.'
'Butcher, Ray J.'

_publ_section_title
;
 2,5-Dinitro-7,9-dioxa-2,5-diazabicyclo[4.3.0]nonan-8-one
;
_journal_issue 10
_journal_name_full 'Acta Crystallographica Section E'
_journal_page_first o913
_journal_page_last o915
_journal_paper_doi 10.1107/S1600536801014131
_journal_volume 57
_journal_year 2001
_chemical_formula_iupac 'C5 H6 N4 O7'
_chemical_formula_moiety 'C5 H6 N4 O7'
_chemical_formula_sum 'C5 H6 N4 O7'
_chemical_formula_weight 234.14
_chemical_name_systematic
;
 ?
;
_space_group_IT_number 33
_symmetry_cell_setting orthorhombic
_symmetry_space_group_name_Hall 'P 2c -2n'
_symmetry_space_group_name_H-M 'P n a 21'
_audit_creation_method SHELXL-97
_cell_angle_alpha 90.00
_cell_angle_beta 90.00
_cell_angle_gamma 90.00
_cell_formula_units_Z 4
_cell_length_a 14.609(2)
_cell_length_b 8.4266(12)
_cell_length_c 6.9097(8)
_cell_measurement_reflns_used 44
_cell_measurement_temperature 293(2)
_cell_measurement_theta_max 16.96
_cell_measurement_theta_min 2.79
_cell_volume 850.61(19)
_computing_cell_refinement XSCANS
_computing_data_collection 'XSCANS (Siemens, 1994)'
_computing_data_reduction 'SHELXTL (Sheldrick, 1997a)'
_computing_molecular_graphics SHELXTL
_computing_publication_material SHELXTL
_computing_structure_refinement 'SHELXL97 (Sheldrick, 1997b)'
_computing_structure_solution 'SHELXS97 (Sheldrick, 1990)'
_diffrn_ambient_temperature 293(2)
_diffrn_measured_fraction_theta_full 1.000
_diffrn_measured_fraction_theta_max 1.000
_diffrn_measurement_device_type 'Bruker P4'
_diffrn_measurement_method 2\q/\w
_diffrn_radiation_monochromator graphite
_diffrn_radiation_source 'fine-focus sealed tube'
_diffrn_radiation_type MoK\a
_diffrn_radiation_wavelength .71073
_diffrn_reflns_av_R_equivalents .0000
_diffrn_reflns_av_sigmaI/netI .0404
_diffrn_reflns_limit_h_max 18
_diffrn_reflns_limit_h_min 0
_diffrn_reflns_limit_k_max 10
_diffrn_reflns_limit_k_min 0
_diffrn_reflns_limit_l_max 8
_diffrn_reflns_limit_l_min 0
_diffrn_reflns_number 1049
_diffrn_reflns_theta_full 27.48
_diffrn_reflns_theta_max 27.48
_diffrn_reflns_theta_min 2.79
_diffrn_standards_decay_% 0
_diffrn_standards_interval_count 97
_diffrn_standards_number 3
_exptl_absorpt_coefficient_mu .173
_exptl_absorpt_correction_T_max .99210
_exptl_absorpt_correction_T_min .94713
_exptl_absorpt_correction_type integration
_exptl_absorpt_process_details '(Wuensch & Prewitt; 1965)'
_exptl_crystal_colour colorless
_exptl_crystal_density_diffrn 1.828
_exptl_crystal_density_method 'not measured'
_exptl_crystal_description plate
_exptl_crystal_F_000 480
_exptl_crystal_size_max .45
_exptl_crystal_size_mid .39
_exptl_crystal_size_min .03
_refine_diff_density_max .239
_refine_diff_density_min -.191
_refine_ls_extinction_coef .025(6)
_refine_ls_extinction_method SHELXL97
_refine_ls_goodness_of_fit_ref 1.037
_refine_ls_hydrogen_treatment constr
_refine_ls_matrix_type full
_refine_ls_number_parameters 165
_refine_ls_number_reflns 1049
_refine_ls_number_restraints 8
_refine_ls_restrained_S_all 1.241
_refine_ls_R_factor_all .0672
_refine_ls_R_factor_gt .0455
_refine_ls_shift/su_max <0.001
_refine_ls_shift/su_mean .000
_refine_ls_structure_factor_coef Fsqd
_refine_ls_weighting_details 'calc w = 1/[\s^2^(Fo^2^)+(0.0470P)^2^+0.4504P] where P = (Fo^2^+2Fc^2^)/3'
_refine_ls_weighting_scheme calc
_refine_ls_wR_factor_ref .1111
_reflns_number_gt 805
_reflns_number_total 1049
_reflns_threshold_expression I>2\s(I)
_cod_data_source_file om6044.cif
_cod_data_source_block I
_cod_depositor_comments
;
The following automatic conversions were performed:
'_symmetry_cell_setting' value 'Orthorhombic' changed to 'orthorhombic'
according to '/home/saulius/struct/CIF-dictionaries/cif_core.dic'
dictionary named 'cif_core.dic' version 2.4.1 from 2010-06-29.

Automatic conversion script
Id: cif_fix_enum 1527 2010-12-29 10:47:43Z saulius 

The following automatic conversions were performed:

'_symmetry_cell_setting' value 'Orthorhombic' changed to
'orthorhombic' according to
/home/saulius/struct/CIF-dictionaries/cif_core.dic dictionary named
'cif_core.dic' version 2.4.1 from 2010-06-29.

Automatic conversion script
Id: cif_fix_values 1715 2011-07-08 13:25:40Z adriana 
;
_cod_database_code 2200733
_cod_database_fobs_code 2200733

loop_
_symmetry_equiv_pos_as_xyz
'x, y, z'
'-x, -y, z+1/2'
'x+1/2, -y+1/2, z'
'-x+1/2, y+1/2, z+1/2'

loop_
_atom_site_label
_atom_site_fract_x
_atom_site_fract_y
_atom_site_fract_z
_atom_site_U_iso_or_equiv
_atom_site_adp_type
_atom_site_calc_flag
_atom_site_refinement_flags
_atom_site_occupancy
_atom_site_disorder_assembly
_atom_site_disorder_group
_atom_site_type_symbol
C1 .3886(3) .1680(5) .2406(8) .0290(11) Uani d D 1 A . C
H1A .4002 .1927 .3770 .035 Uiso calc R 1 . . H
N2 .3125(3) .2561(6) .1730(7) .0411(11) Uani d D 1 . . N
C3 .3059(5) .2900(10) -.0363(10) .036(3) Uani d PD .596(16) A 1 C
H3A .3065 .1919 -.1097 .044 Uiso calc PR .596(16) A 1 H
H3B .2494 .3460 -.0645 .044 Uiso calc PR .596(16) A 1 H
C4 .3848(5) .3879(9) -.0876(13) .041(3) Uani d PD .596(16) A 1 C
H4A .3810 .4895 -.0221 .049 Uiso calc PR .596(16) A 1 H
H4B .3853 .4071 -.2260 .049 Uiso calc PR .596(16) A 1 H
N5 .4697(3) .3044(5) -.0293(8) .0405(11) Uani d D 1 . . N
C6 .4766(3) .1917(5) .1218(8) .0314(11) Uani d D 1 A . C
H6A .5276 .2192 .2077 .038 Uiso calc R 1 . . H
O7 .4915(3) .0358(4) .0382(8) .0531(12) Uani d . 1 . . O
C8 .4323(3) -.0699(6) .1083(8) .0352(11) Uani d . 1 A . C
O8 .4364(3) -.2070(4) .0759(7) .0507(11) Uani d . 1 . . O
O9 .3697(2) .0002(4) .2185(6) .0368(8) Uani d . 1 . . O
C3' .3122(7) .3628(17) .0065(15) .058(6) Uani d PD .404(16) A 2 C
H3'A .2521 .3617 -.0532 .070 Uiso calc PR .404(16) A 2 H
H3'B .3246 .4702 .0497 .070 Uiso calc PR .404(16) A 2 H
C4' .3807(5) .3159(17) -.1359(12) .053(5) Uani d PD .404(16) A 2 C
H4'A .3848 .3944 -.2383 .063 Uiso calc PR .404(16) A 2 H
H4'B .3649 .2144 -.1929 .063 Uiso calc PR .404(16) A 2 H
N2A .2585(3) .3273(6) .3134(9) .0484(12) Uani d . 1 A . N
O2A .2037(3) .4269(5) .2554(9) .0699(15) Uani d . 1 . . O
O2B .2681(3) .2838(7) .4779(8) .0776(17) Uani d . 1 . . O
N5A .5444(3) .3976(5) -.0631(8) .0380(10) Uani d . 1 A . N
O5A .5339(3) .5113(5) -.1697(8) .0592(13) Uani d . 1 . . O
O5B .6160(3) .3612(5) .0127(7) .0586(13) Uani d . 1 . . O

loop_
_atom_site_aniso_label
_atom_site_aniso_U_11
_atom_site_aniso_U_22
_atom_site_aniso_U_33
_atom_site_aniso_U_12
_atom_site_aniso_U_13
_atom_site_aniso_U_23
C1 .032(2) .028(2) .027(2) -.0006(19) -.002(2) -.002(2)
N2 .036(2) .048(2) .040(2) .015(2) .0058(19) .001(2)
C3 .036(5) .042(6) .032(5) .013(4) .002(4) -.006(4)
C4 .042(6) .040(5) .041(6) -.009(4) -.018(5) -.002(5)
N5 .035(2) .044(2) .042(3) -.009(2) .000(2) .014(2)
C6 .034(2) .026(2) .035(3) -.001(2) .005(2) .000(2)
O7 .055(2) .0304(18) .074(3) -.0002(18) .034(2) -.006(2)
C8 .040(2) .031(3) .035(3) .007(2) -.002(2) .001(2)
O8 .064(2) .0283(19) .060(3) .0048(17) .000(2) -.0033(19)
O9 .0356(17) .0313(17) .0433(19) -.0046(14) .0072(17) -.0018(17)
C3' .058(11) .077(14) .040(10) .032(10) -.008(8) -.005(10)
C4' .048(9) .086(13) .023(7) -.032(9) -.021(6) .005(8)
N2A .037(2) .046(3) .062(3) .003(2) .009(2) -.013(3)
O2A .052(2) .054(2) .104(4) .024(2) .006(3) -.011(3)
O2B .060(3) .126(5) .046(3) .020(3) .017(2) -.011(3)
N5A .039(2) .032(2) .043(3) -.0047(18) .009(2) -.001(2)
O5A .077(3) .037(2) .064(3) -.004(2) .017(2) .015(2)
O5B .034(2) .075(3) .067(3) -.010(2) .003(2) .011(3)

loop_
_atom_type_symbol
_atom_type_description
_atom_type_scat_dispersion_real
_atom_type_scat_dispersion_imag
_atom_type_scat_source
C C .0033 .0016 'International Tables Vol C Tables 4.2.6.8 and 6.1.1.4'
H H .0000 .0000 'International Tables Vol C Tables 4.2.6.8 and 6.1.1.4'
N N .0061 .0033 'International Tables Vol C Tables 4.2.6.8 and 6.1.1.4'
O O .0106 .0060 'International Tables Vol C Tables 4.2.6.8 and 6.1.1.4'

loop_
_geom_angle_atom_site_label_1
_geom_angle_atom_site_label_2
_geom_angle_atom_site_label_3
_geom_angle
N2 C1 O9 109.1(4)
N2 C1 C6 114.3(4)
O9 C1 C6 103.3(4)
N2A N2 C1 116.3(5)
N2A N2 C3' 106.4(6)
C1 N2 C3' 125.8(5)
N2A N2 C3 124.3(5)
C1 N2 C3 118.4(5)
C4 C3 N2 107.2(6)
C3 C4 N5 109.0(6)
N5A N5 C6 117.1(4)
N5A N5 C4 110.4(4)
C6 N5 C4 125.4(5)
N5A N5 C4' 124.9(6)
C6 N5 C4' 117.9(5)
N5 C6 O7 109.0(4)
N5 C6 C1 114.9(4)
O7 C6 C1 102.7(3)
C8 O7 C6 111.3(4)
O8 C8 O9 125.5(5)
O8 C8 O7 123.6(5)
O9 C8 O7 111.0(4)
C8 O9 C1 111.3(4)
C4' C3' N2 111.2(7)
C3' C4' N5 106.4(7)
O2B N2A O2A 126.4(6)
O2B N2A N2 117.6(5)
O2A N2A N2 116.0(6)
O5B N5A O5A 124.9(5)
O5B N5A N5 118.1(4)
O5A N5A N5 117.1(5)
N2 C1 H1A 110.0
O9 C1 H1A 110.0
C6 C1 H1A 110.0
C4 C3 H3A 110.3
N2 C3 H3A 110.3
C4 C3 H3B 110.3
N2 C3 H3B 110.3
H3A C3 H3B 108.5
C3 C4 H4A 109.9
N5 C4 H4A 109.9
C3 C4 H4B 109.9
N5 C4 H4B 109.9
H4A C4 H4B 108.3
N5 C6 H6A 110.0
O7 C6 H6A 110.0
C1 C6 H6A 110.0
C4' C3' H3'A 109.4
N2 C3' H3'A 109.4
C4' C3' H3'B 109.4
N2 C3' H3'B 109.4
H3'A C3' H3'B 108.0
C3' C4' H4'A 110.5
N5 C4' H4'A 110.5
C3' C4' H4'B 110.5
N5 C4' H4'B 110.5
H4'A C4' H4'B 108.6

loop_
_geom_bond_atom_site_label_1
_geom_bond_atom_site_label_2
_geom_bond_site_symmetry_2
_geom_bond_distance
_geom_bond_publ_flag
C1 N2 . 1.416(6) ?
C1 O9 . 1.449(5) ?
C1 C6 . 1.539(6) ?
N2 N2A . 1.387(7) ?
N2 C3' . 1.460(9) ?
N2 C3 . 1.477(9) ?
C3 C4 . 1.461(10) ?
C4 N5 . 1.483(8) ?
N5 N5A . 1.365(5) ?
N5 C6 . 1.415(7) ?
N5 C4' . 1.497(8) ?
C6 O7 . 1.451(6) ?
O7 C8 . 1.332(6) ?
C8 O8 . 1.178(6) ?
C8 O9 . 1.328(6) ?
C3' C4' . 1.459(10) ?
N2A O2B . 1.202(8) ?
N2A O2A . 1.227(7) ?
N5A O5B . 1.209(6) ?
N5A O5A . 1.218(6) ?
C1 H1A . .9800 ?
C3 H3A . .9700 ?
C3 H3B . .9700 ?
C4 H4A . .9700 ?
C4 H4B . .9700 ?
C6 H6A . .9800 ?
C3' H3'A . .9700 ?
C3' H3'B . .9700 ?
C4' H4'A . .9700 ?
C4' H4'B . .9700 ?
